data_1554275
loop_
_publ_author_name
'Li, Wan-Shan'
'Yang, Yang'
'Liu, Jun-Jun'
'Shen, Li'
'Shi, Zhi'
'Wu, Jun'

_publ_section_title
;
 Scaffold diversity-oriented synthesis of limonoid dimers: discovery of an
 axially chiral agent within vivoanti-breast cancer activity
;
_journal_issue 7
_journal_name_full 'Organic Chemistry Frontiers'
_journal_page_first 1079
_journal_paper_doi 10.1039/C8QO00154E
_journal_volume 5
_journal_year 2018
_chemical_absolute_configuration ad
_chemical_formula_moiety 'C70 H84 O24'
_chemical_formula_sum 'C70 H84 O24'
_chemical_formula_weight 1309.37
_space_group_IT_number 170
_space_group_name_Hall 'P 65'
_space_group_name_H-M_alt 'P 65'
_symmetry_cell_setting hexagonal
_symmetry_space_group_name_H-M 'P 65'
_atom_sites_solution_hydrogens geom
_atom_sites_solution_primary direct
_atom_sites_solution_secondary difmap
_audit_creation_method SHELXL-97
_audit_update_record
;
2018-01-24 deposited with the CCDC.
2018-03-09 downloaded from the CCDC.
;
_cell_angle_alpha 90.00
_cell_angle_beta 90.00
_cell_angle_gamma 120.00
_cell_formula_units_Z 6
_cell_length_a 14.7018(1)
_cell_length_b 14.7018(1)
_cell_length_c 53.2893(2)
_cell_measurement_reflns_used 71339
_cell_measurement_temperature 293(2)
_cell_measurement_theta_max 66.9570
_cell_measurement_theta_min 3.2880
_cell_volume 9974.97(10)
_computing_cell_refinement
;
CrysAlisPro, Agilent Technologies,
Version 1.171.37.34 (release 22-05-2014 CrysAlis171 .NET)
(compiled May 22 2014,16:03:01)
;
_computing_data_collection
;
CrysAlisPro, Agilent Technologies,
Version 1.171.37.34 (release 22-05-2014 CrysAlis171 .NET)
(compiled May 22 2014,16:03:01)
;
_computing_data_reduction
;
CrysAlisPro, Agilent Technologies,
Version 1.171.37.34 (release 22-05-2014 CrysAlis171 .NET)
(compiled May 22 2014,16:03:01)
;
_computing_molecular_graphics 'Bruker SHELXTL'
_computing_publication_material 'Bruker SHELXTL'
_computing_structure_refinement 'SHELXL-97 (Sheldrick, 1997)'
_computing_structure_solution 'SHELXS-97 (Sheldrick, 1990)'
_diffrn_ambient_temperature 293(2)
_diffrn_detector 'CCD plate'
_diffrn_detector_area_resol_mean 10.5058
_diffrn_detector_type Atlas
_diffrn_measured_fraction_theta_full 0.999
_diffrn_measured_fraction_theta_max 0.999
_diffrn_measurement_device 'four-circle diffractometer'
_diffrn_measurement_device_type 'Xcalibur, Atlas, Gemini ultra'
_diffrn_measurement_method 'omega scans'
_diffrn_radiation_monochromator mirror
_diffrn_radiation_source 'fine-focus sealed tube'
_diffrn_radiation_type CuK\a
_diffrn_radiation_wavelength 1.54178
_diffrn_reflns_av_R_equivalents 0.0334
_diffrn_reflns_av_sigmaI/netI 0.0125
_diffrn_reflns_limit_h_max 16
_diffrn_reflns_limit_h_min -17
_diffrn_reflns_limit_k_max 17
_diffrn_reflns_limit_k_min -17
_diffrn_reflns_limit_l_max 63
_diffrn_reflns_limit_l_min -63
_diffrn_reflns_number 136495
_diffrn_reflns_theta_full 67.02
_diffrn_reflns_theta_max 67.02
_diffrn_reflns_theta_min 3.47
_diffrn_source 'sealed X-ray tube'
_diffrn_source_type 'Enhance Ultra (Cu) X-ray Source'
_exptl_absorpt_coefficient_mu 0.821
_exptl_absorpt_correction_T_max 0.7349
_exptl_absorpt_correction_T_min 0.6990
_exptl_absorpt_correction_type multi-scan
_exptl_absorpt_process_details
;
CrysAlisPro, Agilent Technologies,
Version 1.171.37.34 (release 22-05-2014 CrysAlis171 .NET)
(compiled May 22 2014,16:03:01)
Empirical absorption correction using spherical harmonics,
 implemented in SCALE3 ABSPACK scaling algorithm.
;
_exptl_crystal_colour colorless
_exptl_crystal_density_diffrn 1.308
_exptl_crystal_density_meas ?
_exptl_crystal_density_method 'not measured'
_exptl_crystal_description block
_exptl_crystal_F_000 4176
_exptl_crystal_size_max 0.47
_exptl_crystal_size_mid 0.45
_exptl_crystal_size_min 0.40
_refine_diff_density_max 0.272
_refine_diff_density_min -0.357
_refine_diff_density_rms 0.068
_refine_ls_abs_structure_details 'Flack H D (1983), Acta Cryst. A39, 876-881'
_refine_ls_abs_structure_Flack 0.01(2)
_refine_ls_extinction_coef 0.00051(11)
_refine_ls_extinction_expression Fc^*^=kFc[1+0.001xFc^2^\l^3^/sin(2\q)]^-1/4^
_refine_ls_extinction_method SHELXL
_refine_ls_goodness_of_fit_ref 1.026
_refine_ls_hydrogen_treatment constr
_refine_ls_matrix_type full
_refine_ls_number_parameters 805
_refine_ls_number_reflns 11839
_refine_ls_number_restraints 25
_refine_ls_restrained_S_all 1.159
_refine_ls_R_factor_all 0.0736
_refine_ls_R_factor_gt 0.0724
_refine_ls_shift/su_max 0.000
_refine_ls_shift/su_mean 0.000
_refine_ls_structure_factor_coef Fsqd
_refine_ls_weighting_details 'calc w=1/[\s^2^(Fo^2^)+(0.1648P)^2^+3.5728P] where P=(Fo^2^+2Fc^2^)/3'
_refine_ls_weighting_scheme calc
_refine_ls_wR_factor_gt 0.2119
_refine_ls_wR_factor_ref 0.2145
_reflns_number_gt 11490
_reflns_number_total 11839
_reflns_threshold_expression >2sigma(I)
_cod_data_source_file c8qo00154e5.cif
_cod_data_source_block exp_9289
_cod_depositor_comments
;
The following automatic conversions were performed:

data item '_symmetry_cell_setting' value 'Hexagonal' was changed to
'hexagonal' in accordance with the
/home/saulius/struct/COD-crude-data/automatic-downloads/DataCite-retrospective/RSC/depositions/lib/dictionaries/cif_core.dic
dictionary named 'cif_core.dic' version 2.4.2 last updated on
2011-04-26.

data item '_exptl_crystal_density_meas' value 'none' was changed to
'?' -- the value is perceived as not measured.

Automatic conversion script
Id: cif_fix_values 6909 2019-04-08 15:41:33Z antanas 
;
_cod_original_cell_volume 9975.00(7)
_cod_original_sg_symbol_H-M P6(5)
_cod_database_code 1554275

loop_
_symmetry_equiv_pos_as_xyz
'x, y, z'
'-y, x-y, z+2/3'
'-x+y, -x, z+1/3'
'-x, -y, z+1/2'
'y, -x+y, z+1/6'
'x-y, x, z+5/6'

loop_
_atom_site_label
_atom_site_type_symbol
_atom_site_fract_x
_atom_site_fract_y
_atom_site_fract_z
_atom_site_U_iso_or_equiv
_atom_site_adp_type
_atom_site_occupancy
_atom_site_symmetry_multiplicity
_atom_site_calc_flag
_atom_site_refinement_flags
_atom_site_disorder_assembly
_atom_site_disorder_group
C1 C 0.3672(3) 0.8890(4) 1.04533(7) 0.0516(9) Uani 1 1 d . . .
C2 C 0.3279(3) 0.7879(4) 1.02960(8) 0.0520(9) Uani 1 1 d . . .
C3 C 0.3130(3) 0.7084(4) 1.05040(9) 0.0580(10) Uani 1 1 d . . .
H3 H 0.2383 0.6553 1.0511 0.070 Uiso 1 1 calc R . .
C4 C 0.3418(3) 0.7717(4) 1.07524(8) 0.0568(10) Uani 1 1 d . . .
C5 C 0.4637(3) 0.8464(3) 1.07520(7) 0.0471(8) Uani 1 1 d . . .
H5 H 0.4956 0.8057 1.0692 0.057 Uiso 1 1 calc R . .
C6 C 0.5121(4) 0.8925(4) 1.10095(8) 0.0570(10) Uani 1 1 d . . .
H6 H 0.5817 0.9532 1.0976 0.068 Uiso 1 1 calc R . .
C7 C 0.5295(4) 0.8202(4) 1.11763(8) 0.0635(11) Uani 1 1 d . . .
C8 C 0.5158(3) 0.8486(3) 1.01352(6) 0.0397(7) Uani 1 1 d . . .
C9 C 0.5571(3) 0.9361(3) 1.03333(6) 0.0408(7) Uani 1 1 d . . .
H9 H 0.5711 0.9988 1.0238 0.049 Uiso 1 1 calc R . .
C10 C 0.4812(3) 0.9296(3) 1.05439(6) 0.0452(8) Uani 1 1 d . . .
C11 C 0.6656(3) 0.9638(3) 1.04412(7) 0.0482(8) Uani 1 1 d . . .
H11A H 0.7170 1.0344 1.0389 0.058 Uiso 1 1 calc R . .
H11B H 0.6620 0.9634 1.0623 0.058 Uiso 1 1 calc R . .
C12 C 0.7021(3) 0.8890(3) 1.03586(7) 0.0464(8) Uani 1 1 d . . .
H12A H 0.6599 0.8219 1.0441 0.056 Uiso 1 1 calc R . .
H12B H 0.7745 0.9166 1.0410 0.056 Uiso 1 1 calc R . .
C13 C 0.6937(3) 0.8723(3) 1.00736(7) 0.0427(7) Uani 1 1 d U . .
C14 C 0.5792(3) 0.8263(3) 0.99961(6) 0.0369(6) Uani 1 1 d . . .
C15 C 0.5511(3) 0.7739(3) 0.97347(6) 0.0382(6) Uani 1 1 d U . .
C16 C 0.6411(3) 0.7599(3) 0.96173(7) 0.0434(7) Uani 1 1 d U . .
C17 C 0.7294(4) 0.7930(4) 1.00169(8) 0.0556(7) Uani 1 1 d U . .
H17 H 0.6838 0.7281 1.0109 0.067 Uiso 1 1 calc R . .
C18 C 0.7614(3) 0.9760(3) 0.99326(8) 0.0507(8) Uani 1 1 d . . .
H18A H 0.7393 1.0253 0.9977 0.076 Uiso 1 1 calc R . .
H18B H 0.7534 0.9633 0.9755 0.076 Uiso 1 1 calc R . .
H18C H 0.8338 1.0042 0.9978 0.076 Uiso 1 1 calc R . .
C19 C 0.5268(4) 1.0413(3) 1.06448(7) 0.0540(9) Uani 1 1 d . . .
H19A H 0.5301 1.0869 1.0512 0.081 Uiso 1 1 calc R . .
H19B H 0.5962 1.0652 1.0709 0.081 Uiso 1 1 calc R . .
H19C H 0.4829 1.0419 1.0777 0.081 Uiso 1 1 calc R . .
C20 C 0.8420(4) 0.8280(4) 1.00829(10) 0.0650(7) Uani 1 1 d U . .
C21 C 0.8794(5) 0.8074(5) 1.03053(12) 0.0735(8) Uani 1 1 d U . .
H21 H 0.8384 0.7694 1.0441 0.088 Uiso 1 1 calc R . .
C22 C 0.9277(4) 0.8868(5) 0.99491(12) 0.0758(8) Uani 1 1 d U . .
H22 H 0.9278 0.9139 0.9791 0.091 Uiso 1 1 calc R . .
C23 C 1.0154(4) 0.9025(5) 1.00714(12) 0.0769(9) Uani 1 1 d U . .
H23 H 1.0843 0.9414 1.0015 0.092 Uiso 1 1 calc RD . .
C28 C 0.2956(4) 0.7008(5) 1.09787(10) 0.0774(15) Uani 1 1 d . . .
H28A H 0.2206 0.6695 1.0977 0.116 Uiso 1 1 calc R . .
H28B H 0.3232 0.7413 1.1129 0.116 Uiso 1 1 calc R . .
H28C H 0.3138 0.6465 1.0973 0.116 Uiso 1 1 calc R . .
C29 C 0.3007(4) 0.8452(4) 1.06942(9) 0.0635(11) Uani 1 1 d . . .
H29A H 0.3184 0.8984 1.0822 0.076 Uiso 1 1 calc R . .
H29B H 0.2257 0.8085 1.0662 0.076 Uiso 1 1 calc R . .
C30 C 0.4027(3) 0.8087(3) 1.00771(7) 0.0446(8) Uani 1 1 d . . .
C31 C 0.6166(10) 0.7226(10) 1.12204(16) 0.129(4) Uani 1 1 d . . .
H31A H 0.6867 0.7395 1.1176 0.193 Uiso 1 1 calc R . .
H31B H 0.5694 0.6490 1.1194 0.193 Uiso 1 1 calc R . .
H31C H 0.6147 0.7393 1.1394 0.193 Uiso 1 1 calc R . .
C36 C 0.3197(4) 0.5499(4) 1.05070(13) 0.0799(11) Uani 1 1 d DU . .
C37A C 0.3814(6) 0.4932(6) 1.0517(2) 0.0815(12) Uani 0.579(16) 1 d PDU A 1
H37A H 0.3953 0.4815 1.0344 0.098 Uiso 0.579(16) 1 calc PR A 1
C38A C 0.4857(7) 0.5593(8) 1.0643(3) 0.097(3) Uani 0.579(16) 1 d PDU A 1
H38A H 0.5082 0.6323 1.0618 0.145 Uiso 0.579(16) 1 calc PR A 1
H38B H 0.5365 0.5441 1.0571 0.145 Uiso 0.579(16) 1 calc PR A 1
H38C H 0.4792 0.5440 1.0819 0.145 Uiso 0.579(16) 1 calc PR A 1
C39A C 0.3163(9) 0.3869(6) 1.0637(3) 0.091(3) Uani 0.579(16) 1 d PDU A 1
H39A H 0.2987 0.3953 1.0805 0.136 Uiso 0.579(16) 1 calc PR A 1
H39B H 0.3557 0.3509 1.0639 0.136 Uiso 0.579(16) 1 calc PR A 1
H39C H 0.2531 0.3466 1.0541 0.136 Uiso 0.579(16) 1 calc PR A 1
C37B C 0.3970(8) 0.5117(9) 1.0543(2) 0.0815(12) Uani 0.421(16) 1 d PDU A 2
H37B H 0.4476 0.5401 1.0405 0.098 Uiso 0.421(16) 1 calc PR A 2
C38B C 0.4580(13) 0.5531(12) 1.0784(3) 0.090(3) Uani 0.421(16) 1 d PDU A 2
H38D H 0.4940 0.6285 1.0783 0.135 Uiso 0.421(16) 1 calc PR A 2
H38E H 0.5082 0.5299 1.0799 0.135 Uiso 0.421(16) 1 calc PR A 2
H38F H 0.4105 0.5274 1.0924 0.135 Uiso 0.421(16) 1 calc PR A 2
C39B C 0.3433(15) 0.3935(9) 1.0527(4) 0.093(3) Uani 0.421(16) 1 d PDU A 2
H39D H 0.2724 0.3635 1.0587 0.140 Uiso 0.421(16) 1 calc PR A 2
H39E H 0.3806 0.3689 1.0629 0.140 Uiso 0.421(16) 1 calc PR A 2
H39F H 0.3428 0.3729 1.0356 0.140 Uiso 0.421(16) 1 calc PR A 2
C32 C 0.3223(6) 1.0243(5) 1.03648(10) 0.0857(13) Uani 1 1 d DU . .
C33A C 0.3235(5) 1.0910(5) 1.01480(11) 0.0950(13) Uani 0.610(18) 1 d PDU B 1
H33A H 0.2889 1.0439 1.0006 0.114 Uiso 0.610(18) 1 calc PR B 1
C34A C 0.2594(9) 1.1414(9) 1.0215(3) 0.105(3) Uani 0.610(18) 1 d PDU B 1
H34A H 0.1860 1.0897 1.0208 0.157 Uiso 0.610(18) 1 calc PR B 1
H34B H 0.2740 1.1968 1.0098 0.157 Uiso 0.610(18) 1 calc PR B 1
H34C H 0.2771 1.1699 1.0382 0.157 Uiso 0.610(18) 1 calc PR B 1
C35A C 0.4337(7) 1.1679(11) 1.0069(3) 0.113(3) Uani 0.610(18) 1 d PDU B 1
H35A H 0.4658 1.2226 1.0192 0.170 Uiso 0.610(18) 1 calc PR B 1
H35B H 0.4325 1.1980 0.9910 0.170 Uiso 0.610(18) 1 calc PR B 1
H35C H 0.4733 1.1325 1.0054 0.170 Uiso 0.610(18) 1 calc PR B 1
C33B C 0.3235(5) 1.0910(5) 1.01480(11) 0.0950(13) Uani 0.390(18) 1 d PDU B 2
H33B H 0.2614 1.0463 1.0046 0.114 Uiso 0.390(18) 1 calc PR B 2
C34B C 0.4175(14) 1.1242(17) 0.9980(4) 0.105(3) Uani 0.390(18) 1 d PDU B 2
H34D H 0.4363 1.0704 0.9979 0.157 Uiso 0.390(18) 1 calc PR B 2
H34E H 0.4754 1.1884 1.0042 0.157 Uiso 0.390(18) 1 calc PR B 2
H34F H 0.4005 1.1349 0.9813 0.157 Uiso 0.390(18) 1 calc PR B 2
C35B C 0.312(2) 1.1826(13) 1.0234(4) 0.105(3) Uani 0.390(18) 1 d PDU B 2
H35D H 0.2960 1.2124 1.0092 0.157 Uiso 0.390(18) 1 calc PR B 2
H35E H 0.3769 1.2349 1.0308 0.157 Uiso 0.390(18) 1 calc PR B 2
H35F H 0.2567 1.1589 1.0355 0.157 Uiso 0.390(18) 1 calc PR B 2
C1' C 0.3892(3) 0.9027(3) 0.91091(8) 0.0502(8) Uani 1 1 d . . .
C2' C 0.4888(3) 0.9216(3) 0.92572(7) 0.0470(8) Uani 1 1 d . . .
C3' C 0.5713(3) 0.9588(3) 0.90405(7) 0.0485(8) Uani 1 1 d . . .
H3' H 0.6165 1.0352 0.9052 0.058 Uiso 1 1 d R . .
C4' C 0.5042(3) 0.9338(3) 0.88008(7) 0.0521(9) Uani 1 1 d . . .
C5' C 0.4279(3) 0.8115(3) 0.87917(7) 0.0466(8) Uani 1 1 d . . .
H5' H 0.4649 0.7777 0.8863 0.056 Uiso 1 1 calc R . .
C6' C 0.3894(4) 0.7657(4) 0.85290(7) 0.0537(9) Uani 1 1 d . . .
H6' H 0.3286 0.6951 0.8550 0.064 Uiso 1 1 calc R . .
C7' C 0.4734(4) 0.7549(4) 0.83860(8) 0.0593(10) Uani 1 1 d . . .
C8' C 0.3907(3) 0.7294(3) 0.93648(6) 0.0391(7) Uani 1 1 d . . .
C9' C 0.3081(3) 0.7054(3) 0.91720(7) 0.0436(7) Uani 1 1 d . . .
H9' H 0.2460 0.6965 0.9262 0.052 Uiso 1 1 calc R . .
C10' C 0.3367(3) 0.7932(3) 0.89784(7) 0.0457(8) Uani 1 1 d . . .
C11' C 0.2785(3) 0.5979(3) 0.90597(7) 0.0498(8) Uani 1 1 d . . .
H11C H 0.2279 0.5813 0.8926 0.060 Uiso 1 1 calc R . .
H11D H 0.3406 0.6010 0.8988 0.060 Uiso 1 1 calc R . .
C12' C 0.2321(4) 0.5113(3) 0.92569(8) 0.0569(10) Uani 1 1 d . . .
H12C H 0.2410 0.4536 0.9199 0.068 Uiso 1 1 calc R . .
H12D H 0.1572 0.4854 0.9267 0.068 Uiso 1 1 calc R . .
C13' C 0.2788(3) 0.5421(3) 0.95265(8) 0.0470(8) Uani 1 1 d . . .
C14' C 0.3795(3) 0.6470(3) 0.95335(6) 0.0386(7) Uani 1 1 d . . .
C15' C 0.4529(3) 0.6669(3) 0.97106(7) 0.0408(7) Uani 1 1 d . . .
C16' C 0.4464(3) 0.5840(3) 0.98697(7) 0.0487(8) Uani 1 1 d . . .
C17' C 0.3031(4) 0.4582(3) 0.96160(8) 0.0549(8) Uani 1 1 d U . .
H17' H 0.3465 0.4504 0.9488 0.066 Uiso 1 1 calc R . .
C18' C 0.2007(4) 0.5512(4) 0.97027(10) 0.0629(11) Uani 1 1 d . . .
H18D H 0.1968 0.6125 0.9660 0.094 Uiso 1 1 calc R . .
H18E H 0.2242 0.5567 0.9873 0.094 Uiso 1 1 calc R . .
H18F H 0.1326 0.4899 0.9685 0.094 Uiso 1 1 calc R . .
C19' C 0.2335(3) 0.7712(4) 0.88542(8) 0.0578(10) Uani 1 1 d . . .
H19D H 0.1830 0.7607 0.8981 0.087 Uiso 1 1 calc R . .
H19E H 0.2070 0.7092 0.8752 0.087 Uiso 1 1 calc R . .
H19F H 0.2460 0.8299 0.8751 0.087 Uiso 1 1 calc R . .
C20' C 0.2077(4) 0.3512(4) 0.96610(10) 0.0670(8) Uani 1 1 d U . .
C21' C 0.1475(5) 0.3138(5) 0.98751(12) 0.0766(9) Uani 1 1 d U . .
H21' H 0.1609 0.3518 1.0023 0.092 Uiso 1 1 calc R . .
C22' C 0.1646(5) 0.2743(5) 0.94909(12) 0.0821(10) Uani 1 1 d U . .
H22' H 0.1886 0.2786 0.9328 0.098 Uiso 1 1 calc R . .
C23' C 0.0812(5) 0.1898(5) 0.95912(13) 0.0867(10) Uani 1 1 d U . .
H23' H 0.0393 0.1254 0.9513 0.104 Uiso 1 1 calc RD . .
C28' C 0.5741(4) 0.9851(4) 0.85707(9) 0.0667(12) Uani 1 1 d . . .
H28D H 0.6227 1.0577 0.8606 0.100 Uiso 1 1 calc R . .
H28E H 0.5310 0.9802 0.8430 0.100 Uiso 1 1 calc R . .
H28F H 0.6122 0.9496 0.8532 0.100 Uiso 1 1 calc R . .
C29' C 0.4353(4) 0.9780(4) 0.88856(8) 0.0580(10) Uani 1 1 d . . .
H29C H 0.3827 0.9684 0.8762 0.070 Uiso 1 1 calc R . .
H29D H 0.4754 1.0511 0.8936 0.070 Uiso 1 1 calc R . .
C30' C 0.4728(3) 0.8270(3) 0.93994(6) 0.0412(7) Uani 1 1 d . . .
C31' C 0.5521(6) 0.7655(7) 0.79964(10) 0.094(2) Uani 1 1 d . . .
H31D H 0.5397 0.7709 0.7822 0.141 Uiso 1 1 calc R . .
H31E H 0.5433 0.6973 0.8030 0.141 Uiso 1 1 calc R . .
H31F H 0.6224 0.8185 0.8039 0.141 Uiso 1 1 calc R . .
C36' C 0.7312(3) 0.9667(3) 0.91436(8) 0.0551(7) Uani 1 1 d U . .
C37' C 0.8061(4) 0.9333(4) 0.90470(9) 0.0607(7) Uani 1 1 d U . .
H37' H 0.7653 0.8575 0.9016 0.073 Uiso 1 1 calc R . .
C38' C 0.8484(5) 0.9857(5) 0.87981(12) 0.0793(11) Uani 1 1 d U . .
H38G H 0.7912 0.9672 0.8684 0.119 Uiso 1 1 calc R . .
H38H H 0.8943 0.9629 0.8731 0.119 Uiso 1 1 calc R . .
H38I H 0.8868 1.0605 0.8821 0.119 Uiso 1 1 calc R . .
C39' C 0.8912(5) 0.9518(6) 0.92292(13) 0.0827(12) Uani 1 1 d U . .
H39G H 0.8925 0.9963 0.9363 0.124 Uiso 1 1 calc R . .
H39H H 0.9578 0.9851 0.9144 0.124 Uiso 1 1 calc R . .
H39I H 0.8780 0.8858 0.9297 0.124 Uiso 1 1 calc R . .
C32' C 0.2837(4) 0.9744(4) 0.92717(9) 0.0719(11) Uani 1 1 d DU . .
C33D C 0.2288(10) 0.9738(10) 0.95116(16) 0.0833(12) Uani 0.400(13) 1 d PDU C 1
H33D H 0.2845 1.0226 0.9625 0.100 Uiso 0.400(13) 1 calc PR C 1
C34D C 0.1588(15) 1.0195(15) 0.9471(4) 0.093(3) Uani 0.400(13) 1 d PDU C 1
H34G H 0.1947 1.0817 0.9370 0.140 Uiso 0.400(13) 1 calc PR C 1
H34H H 0.1411 1.0371 0.9630 0.140 Uiso 0.400(13) 1 calc PR C 1
H34I H 0.0958 0.9690 0.9387 0.140 Uiso 0.400(13) 1 calc PR C 1
C35D C 0.1763(13) 0.8701(11) 0.9646(3) 0.087(3) Uani 0.400(13) 1 d PDU C 1
H35G H 0.1665 0.8155 0.9531 0.131 Uiso 0.400(13) 1 calc PR C 1
H35H H 0.1093 0.8563 0.9708 0.131 Uiso 0.400(13) 1 calc PRD C 1
H35I H 0.2195 0.8724 0.9783 0.131 Uiso 0.400(13) 1 calc PR C 1
C33C C 0.2136(7) 0.9611(7) 0.94919(15) 0.0833(12) Uani 0.600(13) 1 d PDU C 2
H33C H 0.2518 0.9608 0.9642 0.100 Uiso 0.600(13) 1 calc PR C 2
C34C C 0.1993(10) 1.0553(7) 0.9515(3) 0.090(2) Uani 0.600(13) 1 d PDU C 2
H34J H 0.2663 1.1171 0.9542 0.136 Uiso 0.600(13) 1 calc PR C 2
H34K H 0.1540 1.0456 0.9655 0.136 Uiso 0.600(13) 1 calc PR C 2
H34L H 0.1685 1.0633 0.9364 0.136 Uiso 0.600(13) 1 calc PR C 2
C35C C 0.1135(9) 0.8582(7) 0.9489(3) 0.109(3) Uani 0.600(13) 1 d PDU C 2
H35J H 0.0717 0.8558 0.9348 0.163 Uiso 0.600(13) 1 calc PR C 2
H35K H 0.0755 0.8504 0.9642 0.163 Uiso 0.600(13) 1 calc PR C 2
H35L H 0.1291 0.8023 0.9476 0.163 Uiso 0.600(13) 1 calc PR C 2
O1 O 0.3580(3) 0.9625(3) 1.02933(7) 0.0686(8) Uani 1 1 d . B .
O2 O 0.2948(6) 1.0285(6) 1.05728(10) 0.127(2) Uani 1 1 d . B .
O3 O 0.2270(3) 0.7557(3) 1.01918(7) 0.0723(9) Uani 1 1 d . . .
H3A H 0.1828 0.7300 1.0303 0.108 Uiso 1 1 d R . .
O4 O 0.2248(5) 0.5001(4) 1.05344(16) 0.1255(17) Uani 1 1 d U A .
O5 O 0.3717(3) 0.6545(2) 1.04721(7) 0.0634(7) Uani 1 1 d U A .
O6 O 0.4547(4) 0.9312(3) 1.11437(6) 0.0786(11) Uani 1 1 d . . .
H6A H 0.4390 0.9037 1.1283 0.118 Uiso 1 1 calc R . .
O7 O 0.5018(4) 0.8026(4) 1.13919(7) 0.0835(11) Uani 1 1 d . . .
O8 O 0.5848(4) 0.7835(4) 1.10641(8) 0.0887(12) Uani 1 1 d . . .
O9 O 0.6378(2) 0.7424(2) 0.93945(6) 0.0573(7) Uani 1 1 d U . .
O10 O 0.7209(2) 0.7683(3) 0.97493(6) 0.0573(6) Uani 1 1 d U . .
O11 O 0.9833(4) 0.8513(4) 1.02891(10) 0.0888(8) Uani 1 1 d U . .
O12 O 0.3678(3) 0.7995(4) 0.98702(6) 0.0751(11) Uani 1 1 d . . .
O1' O 0.3183(3) 0.9061(3) 0.92856(6) 0.0630(8) Uani 1 1 d . C .
O2' O 0.2978(6) 1.0303(5) 0.90966(12) 0.119(2) Uani 1 1 d . C .
O3' O 0.5188(3) 1.0069(2) 0.94264(6) 0.0575(7) Uani 1 1 d . . .
H3'A H 0.5106 1.0525 0.9359 0.086 Uiso 1 1 d R . .
O4' O 0.7509(3) 1.0340(3) 0.92961(7) 0.0707(8) Uani 1 1 d U . .
O5' O 0.6374(2) 0.9126(2) 0.90291(5) 0.0499(5) Uani 1 1 d U . .
O6' O 0.3553(3) 0.8275(3) 0.83960(6) 0.0624(8) Uani 1 1 d . . .
H6'A H 0.2992 0.7887 0.8327 0.094 Uiso 1 1 calc R . .
O7' O 0.5237(4) 0.7199(4) 0.84793(7) 0.0842(12) Uani 1 1 d . . .
O8' O 0.4790(3) 0.7798(4) 0.81438(6) 0.0763(10) Uani 1 1 d . . .
O9' O 0.5139(3) 0.5980(2) 1.00211(7) 0.0672(9) Uani 1 1 d . . .
O12' O 0.5493(2) 0.85222(19) 0.95729(4) 0.0424(5) Uani 1 1 d . . .
O10' O 0.3620(2) 0.4872(2) 0.98516(5) 0.0534(6) Uani 1 1 d . . .
O11' O 0.0693(4) 0.2185(4) 0.98436(9) 0.0941(9) Uani 1 1 d U . .

loop_
_atom_site_aniso_label
_atom_site_aniso_U_11
_atom_site_aniso_U_22
_atom_site_aniso_U_33
_atom_site_aniso_U_23
_atom_site_aniso_U_13
_atom_site_aniso_U_12
C1 0.059(2) 0.068(2) 0.0371(18) -0.0038(16) 0.0043(15) 0.039(2)
C2 0.0421(18) 0.065(2) 0.048(2) -0.0031(17) 0.0010(15) 0.0262(17)
C3 0.0421(19) 0.059(2) 0.057(2) -0.0012(18) 0.0064(17) 0.0135(17)
C4 0.046(2) 0.067(2) 0.050(2) 0.0067(18) 0.0138(16) 0.0221(18)
C5 0.053(2) 0.0467(18) 0.0365(18) 0.0015(14) 0.0051(15) 0.0208(16)
C6 0.064(2) 0.061(2) 0.0372(19) 0.0006(16) 0.0023(17) 0.0249(19)
C7 0.070(3) 0.068(3) 0.042(2) 0.0075(18) 0.0057(19) 0.028(2)
C8 0.0459(17) 0.0386(15) 0.0314(16) -0.0002(12) 0.0014(13) 0.0187(14)
C9 0.0463(18) 0.0423(16) 0.0302(15) -0.0028(13) 0.0000(13) 0.0194(14)
C10 0.053(2) 0.0487(19) 0.0322(16) -0.0020(14) 0.0020(14) 0.0242(16)
C11 0.050(2) 0.056(2) 0.0347(17) -0.0083(14) -0.0023(14) 0.0234(16)
C12 0.0477(19) 0.057(2) 0.0346(17) -0.0005(15) -0.0032(14) 0.0262(16)
C13 0.0416(16) 0.0474(16) 0.0357(15) 0.0013(13) 0.0020(12) 0.0195(13)
C14 0.0410(16) 0.0360(15) 0.0322(15) -0.0003(12) -0.0021(12) 0.0182(13)
C15 0.0434(15) 0.0366(14) 0.0325(14) -0.0004(11) 0.0021(12) 0.0185(12)
C16 0.0467(15) 0.0411(14) 0.0398(15) -0.0029(12) 0.0059(12) 0.0200(12)
C17 0.0598(11) 0.0594(13) 0.0531(13) -0.0009(11) 0.0013(10) 0.0340(10)
C18 0.0473(19) 0.0466(19) 0.046(2) 0.0027(15) -0.0001(15) 0.0142(16)
C19 0.077(3) 0.054(2) 0.0370(18) -0.0036(15) 0.0038(17) 0.037(2)
C20 0.0644(10) 0.0723(12) 0.0668(12) 0.0001(11) 0.0001(10) 0.0406(10)
C21 0.0724(12) 0.0790(14) 0.0766(13) 0.0058(11) -0.0056(11) 0.0434(11)
C22 0.0650(12) 0.0879(14) 0.0760(13) 0.0038(12) -0.0004(11) 0.0392(11)
C23 0.0647(12) 0.0911(15) 0.0813(14) 0.0027(12) -0.0030(11) 0.0438(11)
C28 0.062(3) 0.084(3) 0.060(3) 0.017(2) 0.022(2) 0.017(2)
C29 0.057(2) 0.084(3) 0.050(2) 0.001(2) 0.0120(18) 0.035(2)
C30 0.0469(18) 0.0469(18) 0.0410(19) -0.0104(14) -0.0030(14) 0.0241(15)
C31 0.175(9) 0.202(11) 0.082(5) 0.005(5) -0.018(5) 0.148(9)
C36 0.081(2) 0.0605(18) 0.080(2) 0.0077(18) -0.0032(19) 0.0221(16)
C37A 0.096(2) 0.0668(19) 0.076(2) 0.0056(18) -0.0002(18) 0.0366(16)
C38A 0.100(4) 0.087(4) 0.101(5) 0.001(4) -0.008(3) 0.046(3)
C39A 0.106(4) 0.073(3) 0.087(4) 0.007(3) 0.009(4) 0.040(3)
C37B 0.096(2) 0.0668(19) 0.076(2) 0.0056(18) -0.0002(18) 0.0366(16)
C38B 0.093(5) 0.087(4) 0.089(5) 0.001(4) -0.009(4) 0.044(3)
C39B 0.104(5) 0.079(3) 0.094(5) 0.001(4) -0.002(4) 0.044(3)
C32 0.101(3) 0.093(3) 0.082(3) -0.012(2) -0.010(2) 0.063(2)
C33A 0.108(2) 0.094(2) 0.096(2) -0.0035(18) -0.0155(19) 0.0603(18)
C34A 0.111(4) 0.098(4) 0.118(5) -0.003(3) -0.016(4) 0.062(3)
C35A 0.119(4) 0.111(4) 0.114(5) 0.005(4) -0.007(4) 0.060(3)
C33B 0.108(2) 0.094(2) 0.096(2) -0.0035(18) -0.0155(19) 0.0603(18)
C34B 0.112(4) 0.101(5) 0.102(4) 0.001(4) -0.008(3) 0.053(3)
C35B 0.111(5) 0.099(4) 0.116(5) 0.001(4) -0.011(4) 0.062(4)
C1' 0.060(2) 0.055(2) 0.0425(19) 0.0036(16) 0.0027(16) 0.0338(18)
C2' 0.059(2) 0.0431(18) 0.0366(17) -0.0010(14) -0.0013(15) 0.0236(16)
C3' 0.053(2) 0.0443(18) 0.0384(18) 0.0082(14) -0.0002(15) 0.0172(16)
C4' 0.056(2) 0.061(2) 0.0372(19) 0.0065(16) 0.0014(16) 0.0274(19)
C5' 0.0482(18) 0.057(2) 0.0356(17) 0.0025(14) 0.0004(14) 0.0270(17)
C6' 0.059(2) 0.068(2) 0.041(2) -0.0033(17) -0.0083(16) 0.037(2)
C7' 0.068(3) 0.076(3) 0.042(2) -0.0075(18) -0.0089(18) 0.043(2)
C8' 0.0419(16) 0.0413(16) 0.0325(15) -0.0009(12) 0.0021(12) 0.0195(14)
C9' 0.0426(17) 0.0505(19) 0.0395(17) -0.0008(14) 0.0000(14) 0.0245(15)
C10' 0.0469(18) 0.056(2) 0.0387(17) 0.0026(15) 0.0007(14) 0.0291(16)
C11' 0.052(2) 0.052(2) 0.0407(19) -0.0059(15) -0.0045(15) 0.0227(17)
C12' 0.056(2) 0.048(2) 0.050(2) -0.0042(16) -0.0071(17) 0.0135(17)
C13' 0.0441(18) 0.0449(18) 0.0426(18) -0.0004(15) 0.0036(15) 0.0154(15)
C14' 0.0410(16) 0.0380(16) 0.0338(15) -0.0002(12) 0.0058(13) 0.0175(13)
C15' 0.0449(17) 0.0351(16) 0.0371(16) 0.0005(12) 0.0053(13) 0.0159(14)
C16' 0.058(2) 0.0413(18) 0.0418(19) 0.0040(14) 0.0042(16) 0.0209(16)
C17' 0.0613(14) 0.0534(13) 0.0514(14) 0.0000(11) 0.0037(11) 0.0298(10)
C18' 0.050(2) 0.057(2) 0.071(3) 0.000(2) 0.019(2) 0.0184(19)
C19' 0.055(2) 0.081(3) 0.049(2) 0.0027(19) -0.0031(17) 0.043(2)
C20' 0.0714(12) 0.0599(11) 0.0637(12) 0.0015(10) 0.0040(10) 0.0284(10)
C21' 0.0759(14) 0.0690(13) 0.0715(13) 0.0054(11) 0.0085(12) 0.0262(11)
C22' 0.0851(15) 0.0674(13) 0.0741(13) -0.0025(11) 0.0017(12) 0.0234(11)
C23' 0.0864(15) 0.0693(13) 0.0809(14) 0.0012(12) 0.0007(13) 0.0214(11)
C28' 0.068(3) 0.079(3) 0.043(2) 0.016(2) 0.0075(19) 0.029(2)
C29' 0.069(3) 0.060(2) 0.049(2) 0.0122(18) 0.0031(18) 0.035(2)
C30' 0.0515(18) 0.0440(17) 0.0281(15) -0.0015(12) 0.0033(13) 0.0239(15)
C31' 0.109(5) 0.161(7) 0.045(3) -0.010(3) 0.002(3) 0.092(5)
C36' 0.0545(11) 0.0546(12) 0.0467(12) -0.0019(9) -0.0018(9) 0.0202(9)
C37' 0.0568(12) 0.0640(14) 0.0569(13) -0.0009(11) 0.0001(11) 0.0269(11)
C38' 0.0791(19) 0.084(2) 0.0699(16) 0.0055(15) 0.0137(14) 0.0374(15)
C39' 0.0705(17) 0.095(2) 0.0802(19) -0.0020(16) -0.0079(14) 0.0394(15)
C32' 0.085(2) 0.072(2) 0.078(2) -0.0002(19) 0.0053(19) 0.0540(19)
C33D 0.090(2) 0.088(2) 0.086(2) -0.0042(18) 0.0098(18) 0.0550(17)
C34D 0.090(4) 0.099(4) 0.103(5) -0.007(4) 0.009(4) 0.057(3)
C35D 0.088(4) 0.093(4) 0.089(4) -0.001(3) 0.019(4) 0.050(3)
C33C 0.090(2) 0.088(2) 0.086(2) -0.0042(18) 0.0098(18) 0.0550(17)
C34C 0.090(4) 0.098(4) 0.100(4) -0.013(3) 0.003(3) 0.059(3)
C35C 0.105(4) 0.106(4) 0.108(5) -0.012(4) 0.022(4) 0.047(3)
O1 0.082(2) 0.081(2) 0.0605(18) 0.0004(16) -0.0039(16) 0.0535(19)
O2 0.196(6) 0.189(6) 0.078(3) -0.007(3) 0.018(3) 0.158(6)
O3 0.0487(16) 0.103(3) 0.065(2) -0.0120(18) -0.0025(14) 0.0380(17)
O4 0.090(2) 0.088(3) 0.169(4) 0.023(3) -0.002(3) 0.023(2)
O5 0.0651(16) 0.0498(13) 0.0664(17) 0.0029(12) 0.0083(14) 0.0221(12)
O6 0.126(3) 0.089(2) 0.0384(16) -0.0044(15) 0.0080(17) 0.067(2)
O7 0.108(3) 0.095(3) 0.0461(18) 0.0201(17) 0.0152(18) 0.050(2)
O8 0.103(3) 0.132(4) 0.060(2) 0.014(2) 0.005(2) 0.080(3)
O9 0.0597(15) 0.0630(16) 0.0441(13) -0.0135(12) 0.0053(11) 0.0268(13)
O10 0.0607(14) 0.0704(15) 0.0496(13) -0.0101(12) 0.0014(11) 0.0394(13)
O11 0.0791(12) 0.0955(14) 0.0895(14) 0.0058(11) -0.0078(11) 0.0420(11)
O12 0.0655(19) 0.136(3) 0.0422(16) -0.0273(18) -0.0153(14) 0.064(2)
O1' 0.082(2) 0.0745(19) 0.0532(16) 0.0112(14) 0.0149(15) 0.0546(18)
O2' 0.162(5) 0.131(4) 0.126(4) 0.051(4) 0.055(4) 0.119(4)
O3' 0.084(2) 0.0442(14) 0.0469(15) -0.0049(11) -0.0012(13) 0.0340(14)
O4' 0.0733(15) 0.0698(14) 0.0595(14) -0.0159(11) -0.0082(12) 0.0287(11)
O5' 0.0492(10) 0.0501(11) 0.0441(11) 0.0000(9) -0.0006(9) 0.0202(9)
O6' 0.075(2) 0.086(2) 0.0432(15) -0.0039(14) -0.0110(14) 0.0528(18)
O7' 0.109(3) 0.127(3) 0.0578(19) 0.007(2) 0.0075(19) 0.090(3)
O8' 0.085(2) 0.129(3) 0.0394(15) 0.0025(17) -0.0004(15) 0.072(2)
O9' 0.0689(19) 0.0538(16) 0.0658(19) 0.0152(14) -0.0152(15) 0.0209(14)
O12' 0.0518(13) 0.0383(11) 0.0317(11) 0.0002(9) -0.0017(10) 0.0183(10)
O10' 0.0563(15) 0.0408(13) 0.0487(15) 0.0098(11) 0.0016(12) 0.0136(11)
O11' 0.0905(14) 0.0775(13) 0.0864(13) 0.0058(11) 0.0071(12) 0.0211(10)

loop_
_atom_type_symbol
_atom_type_description
_atom_type_scat_dispersion_real
_atom_type_scat_dispersion_imag
_atom_type_scat_source
C C 0.0181 0.0091 'International Tables Vol C Tables 4.2.6.8 and 6.1.1.4'
H H 0.0000 0.0000 'International Tables Vol C Tables 4.2.6.8 and 6.1.1.4'
O O 0.0492 0.0322 'International Tables Vol C Tables 4.2.6.8 and 6.1.1.4'

loop_
_geom_angle_atom_site_label_1
_geom_angle_atom_site_label_2
_geom_angle_atom_site_label_3
_geom_angle
O1 C1 C2 105.8(3)
O1 C1 C29 122.0(4)
C2 C1 C29 101.3(4)
O1 C1 C10 112.7(4)
C2 C1 C10 110.5(3)
C29 C1 C10 103.8(3)
O3 C2 C30 107.1(3)
O3 C2 C1 111.0(4)
C30 C2 C1 109.7(3)
O3 C2 C3 107.3(4)
C30 C2 C3 121.0(4)
C1 C2 C3 100.5(3)
O5 C3 C2 115.7(3)
O5 C3 C4 111.8(4)
C2 C3 C4 105.4(4)
O5 C3 H3 107.9
C2 C3 H3 107.9
C4 C3 H3 107.9
C29 C4 C28 117.0(4)
C29 C4 C3 99.6(4)
C28 C4 C3 111.8(4)
C29 C4 C5 103.0(4)
C28 C4 C5 116.5(4)
C3 C4 C5 107.1(3)
C6 C5 C4 115.0(3)
C6 C5 C10 115.2(3)
C4 C5 C10 103.4(3)
C6 C5 H5 107.6
C4 C5 H5 107.6
C10 C5 H5 107.6
O6 C6 C7 109.3(4)
O6 C6 C5 112.8(4)
C7 C6 C5 114.9(4)
O6 C6 H6 106.4
C7 C6 H6 106.4
C5 C6 H6 106.4
O7 C7 O8 123.7(5)
O7 C7 C6 123.9(5)
O8 C7 C6 112.2(4)
C14 C8 C30 123.9(3)
C14 C8 C9 123.3(3)
C30 C8 C9 111.6(3)
C8 C9 C11 113.6(3)
C8 C9 C10 118.4(3)
C11 C9 C10 111.2(3)
C8 C9 H9 103.9
C11 C9 H9 103.9
C10 C9 H9 103.9
C19 C10 C1 109.4(3)
C19 C10 C9 105.8(3)
C1 C10 C9 113.9(3)
C19 C10 C5 113.6(3)
C1 C10 C5 101.3(3)
C9 C10 C5 113.0(3)
C12 C11 C9 113.2(3)
C12 C11 H11A 108.9
C9 C11 H11A 108.9
C12 C11 H11B 108.9
C9 C11 H11B 108.9
H11A C11 H11B 107.7
C11 C12 C13 112.1(3)
C11 C12 H12A 109.2
C13 C12 H12A 109.2
C11 C12 H12B 109.2
C13 C12 H12B 109.2
H12A C12 H12B 107.9
C14 C13 C17 109.4(3)
C14 C13 C12 108.8(3)
C17 C13 C12 106.7(3)
C14 C13 C18 109.3(3)
C17 C13 C18 111.2(3)
C12 C13 C18 111.4(3)
C8 C14 C13 119.0(3)
C8 C14 C15 124.8(3)
C13 C14 C15 115.2(3)
O12' C15 C15' 112.8(3)
O12' C15 C14 104.3(3)
C15' C15 C14 118.1(3)
O12' C15 C16 102.6(3)
C15' C15 C16 105.0(3)
C14 C15 C16 113.1(3)
O9 C16 O10 118.7(3)
O9 C16 C15 118.3(3)
O10 C16 C15 123.0(3)
O10 C17 C20 104.8(4)
O10 C17 C13 111.3(3)
C20 C17 C13 115.5(4)
O10 C17 H17 108.3
C20 C17 H17 108.3
C13 C17 H17 108.3
C13 C18 H18A 109.5
C13 C18 H18B 109.5
H18A C18 H18B 109.5
C13 C18 H18C 109.5
H18A C18 H18C 109.5
H18B C18 H18C 109.5
C10 C19 H19A 109.5
C10 C19 H19B 109.5
H19A C19 H19B 109.5
C10 C19 H19C 109.5
H19A C19 H19C 109.5
H19B C19 H19C 109.5
C22 C20 C21 104.4(5)
C22 C20 C17 128.3(5)
C21 C20 C17 127.3(5)
O11 C21 C20 108.6(5)
O11 C21 H21 125.7
C20 C21 H21 125.7
C20 C22 C23 111.4(6)
C20 C22 H22 124.3
C23 C22 H22 124.3
O11 C23 C22 106.5(5)
O11 C23 H23 126.7
C22 C23 H23 126.7
C4 C28 H28A 109.5
C4 C28 H28B 109.5
H28A C28 H28B 109.5
C4 C28 H28C 109.5
H28A C28 H28C 109.5
H28B C28 H28C 109.5
C4 C29 C1 94.2(3)
C4 C29 H29A 112.9
C1 C29 H29A 112.9
C4 C29 H29B 112.9
C1 C29 H29B 112.9
H29A C29 H29B 110.3
O12 C30 C8 124.5(4)
O12 C30 C2 117.3(4)
C8 C30 C2 118.0(3)
O8 C31 H31A 109.5
O8 C31 H31B 109.5
H31A C31 H31B 109.5
O8 C31 H31C 109.5
H31A C31 H31C 109.5
H31B C31 H31C 109.5
O4 C36 O5 122.0(5)
O4 C36 C37A 119.2(6)
O5 C36 C37A 118.9(5)
O4 C36 C37B 127.6(7)
O5 C36 C37B 109.9(6)
C37A C36 C37B 11.0(6)
C38A C37A C39A 113.5(6)
C38A C37A C36 111.1(7)
C39A C37A C36 110.1(7)
C38A C37A H37A 107.3
C39A C37A H37A 107.3
C36 C37A H37A 107.3
C38B C37B C39B 112.1(6)
C38B C37B C36 111.3(8)
C39B C37B C36 111.3(9)
C38B C37B H37B 107.3
C39B C37B H37B 107.3
C36 C37B H37B 107.3
C37B C38B H38D 109.5
C37B C38B H38E 109.5
H38D C38B H38E 109.5
C37B C38B H38F 109.5
H38D C38B H38F 109.5
H38E C38B H38F 109.5
C37B C39B H39D 109.5
C37B C39B H39E 109.5
H39D C39B H39E 109.5
C37B C39B H39F 109.5
H39D C39B H39F 109.5
H39E C39B H39F 109.5
O2 C32 O1 124.7(5)
O2 C32 C33A 124.9(6)
O1 C32 C33A 110.4(5)
C35A C33A C34A 113.7(5)
C35A C33A C32 111.2(7)
C34A C33A C32 109.3(6)
C35A C33A H33A 107.4
C34A C33A H33A 107.4
C32 C33A H33A 107.4
H34D C34B H34E 109.5
H34D C34B H34F 109.5
H34E C34B H34F 109.5
H35D C35B H35E 109.5
H35D C35B H35F 109.5
H35E C35B H35F 109.5
O1' C1' C29' 123.7(3)
O1' C1' C10' 109.8(3)
C29' C1' C10' 102.2(3)
O1' C1' C2' 107.3(3)
C29' C1' C2' 103.2(3)
C10' C1' C2' 110.3(3)
O3' C2' C30' 109.5(3)
O3' C2' C1' 109.1(3)
C30' C2' C1' 113.1(3)
O3' C2' C3' 108.4(3)
C30' C2' C3' 115.7(3)
C1' C2' C3' 100.6(3)
O5' C3' C4' 110.8(3)
O5' C3' C2' 117.1(3)
C4' C3' C2' 103.7(3)
O5' C3' H3' 108.2
C4' C3' H3' 108.2
C2' C3' H3' 108.4
C29' C4' C28' 116.9(4)
C29' C4' C3' 97.8(3)
C28' C4' C3' 110.7(4)
C29' C4' C5' 104.5(3)
C28' C4' C5' 117.2(4)
C3' C4' C5' 107.7(3)
C6' C5' C4' 115.2(3)
C6' C5' C10' 113.9(3)
C4' C5' C10' 103.6(3)
C6' C5' H5' 107.9
C4' C5' H5' 107.9
C10' C5' H5' 107.9
O6' C6' C7' 112.3(4)
O6' C6' C5' 110.1(3)
C7' C6' C5' 111.2(3)
O6' C6' H6' 107.7
C7' C6' H6' 107.7
C5' C6' H6' 107.7
O7' C7' O8' 123.5(4)
O7' C7' C6' 122.9(4)
O8' C7' C6' 113.4(4)
C30' C8' C14' 118.1(3)
C30' C8' C9' 122.3(3)
C14' C8' C9' 119.4(3)
C8' C9' C11' 106.7(3)
C8' C9' C10' 114.5(3)
C11' C9' C10' 114.9(3)
C8' C9' H9' 106.7
C11' C9' H9' 106.7
C10' C9' H9' 106.7
C19' C10' C9' 106.6(3)
C19' C10' C1' 109.8(3)
C9' C10' C1' 110.7(3)
C19' C10' C5' 115.4(3)
C9' C10' C5' 114.7(3)
C1' C10' C5' 99.5(3)
C12' C11' C9' 111.7(3)
C12' C11' H11C 109.3
C9' C11' H11C 109.3
C12' C11' H11D 109.3
C9' C11' H11D 109.3
H11C C11' H11D 107.9
C11' C12' C13' 116.4(3)
C11' C12' H12C 108.2
C13' C12' H12C 108.2
C11' C12' H12D 108.2
C13' C12' H12D 108.2
H12C C12' H12D 107.3
C14' C13' C17' 108.1(3)
C14' C13' C18' 106.8(3)
C17' C13' C18' 111.5(4)
C14' C13' C12' 112.5(3)
C17' C13' C12' 107.5(3)
C18' C13' C12' 110.4(4)
C15' C14' C8' 120.5(3)
C15' C14' C13' 120.4(3)
C8' C14' C13' 118.7(3)
C14' C15' C16' 121.1(3)
C14' C15' C15 121.8(3)
C16' C15' C15 116.8(3)
O9' C16' O10' 118.1(3)
O9' C16' C15' 122.8(4)
O10' C16' C15' 119.1(3)
O10' C17' C20' 105.8(4)
O10' C17' C13' 112.2(3)
C20' C17' C13' 114.8(4)
O10' C17' H17' 107.9
C20' C17' H17' 107.9
C13' C17' H17' 107.9
C13' C18' H18D 109.5
C13' C18' H18E 109.5
H18D C18' H18E 109.5
C13' C18' H18F 109.5
H18D C18' H18F 109.5
H18E C18' H18F 109.5
C10' C19' H19D 109.5
C10' C19' H19E 109.5
H19D C19' H19E 109.5
C10' C19' H19F 109.5
H19D C19' H19F 109.5
H19E C19' H19F 109.5
C22' C20' C21' 106.6(5)
C22' C20' C17' 124.9(5)
C21' C20' C17' 128.5(5)
O11' C21' C20' 111.6(5)
O11' C21' H21' 124.2
C20' C21' H21' 124.2
C20' C22' C23' 109.9(6)
C20' C22' H22' 125.1
C23' C22' H22' 125.1
C22' C23' O11' 106.7(5)
C22' C23' H23' 126.7
O11' C23' H23' 126.7
C4' C28' H28D 109.5
C4' C28' H28E 109.5
H28D C28' H28E 109.5
C4' C28' H28F 109.5
H28D C28' H28F 109.5
H28E C28' H28F 109.5
C4' C29' C1' 94.0(3)
C4' C29' H29C 112.9
C1' C29' H29C 112.9
C4' C29' H29D 112.9
C1' C29' H29D 112.9
H29C C29' H29D 110.3
C8' C30' O12' 124.2(3)
C8' C30' C2' 124.2(3)
O12' C30' C2' 111.6(3)
O8' C31' H31D 109.5
O8' C31' H31E 109.5
H31D C31' H31E 109.5
O8' C31' H31F 109.5
H31D C31' H31F 109.5
H31E C31' H31F 109.5
O4' C36' O5' 123.3(4)
O4' C36' C37' 125.9(4)
O5' C36' C37' 110.7(4)
C39' C37' C38' 112.6(5)
C39' C37' C36' 113.6(4)
C38' C37' C36' 108.5(4)
C39' C37' H37' 107.2
C38' C37' H37' 107.2
C36' C37' H37' 107.2
C37' C38' H38G 109.5
C37' C38' H38H 109.5
H38G C38' H38H 109.5
C37' C38' H38I 109.5
H38G C38' H38I 109.5
H38H C38' H38I 109.5
C37' C39' H39G 109.5
C37' C39' H39H 109.5
H39G C39' H39H 109.5
C37' C39' H39I 109.5
H39G C39' H39I 109.5
H39H C39' H39I 109.5
O2' C32' O1' 124.2(4)
O2' C32' C33C 124.8(6)
O1' C32' C33C 110.6(5)
O2' C32' C33D 125.2(6)
O1' C32' C33D 110.6(6)
C33C C32' C33D 8.8(8)
C34D C33D C35D 113.8(6)
C34D C33D C32' 111.1(9)
C35D C33D C32' 114.3(8)
C34D C33D H33D 105.6
C35D C33D H33D 105.6
C32' C33D H33D 105.6
C35C C33C C34C 114.4(6)
C35C C33C C32' 112.8(7)
C34C C33C C32' 110.3(7)
C35C C33C H33C 106.2
C34C C33C H33C 106.2
C32' C33C H33C 106.2
C33C C34C H34J 109.5
C33C C34C H34K 109.5
H34J C34C H34K 109.5
C33C C34C H34L 109.5
H34J C34C H34L 109.5
H34K C34C H34L 109.5
C33C C35C H35J 109.5
C33C C35C H35K 109.5
H35J C35C H35K 109.5
C33C C35C H35L 109.5
H35J C35C H35L 109.5
H35K C35C H35L 109.5
C32 O1 C1 124.7(4)
C2 O3 H3A 109.0
C36 O5 C3 117.3(4)
C6 O6 H6A 109.5
C7 O8 C31 116.3(5)
C16 O10 C17 120.3(3)
C21 O11 C23 109.0(5)
C32' O1' C1' 123.4(4)
C2' O3' H3'A 109.6
C36' O5' C3' 115.9(3)
C6' O6' H6'A 109.5
C7' O8' C31' 116.1(4)
C30' O12' C15 122.0(3)
C16' O10' C17' 118.0(3)
C21' O11' C23' 105.3(5)

loop_
_geom_bond_atom_site_label_1
_geom_bond_atom_site_label_2
_geom_bond_distance
C1 O1 1.435(6)
C1 C2 1.545(6)
C1 C29 1.546(6)
C1 C10 1.549(6)
C2 O3 1.425(5)
C2 C30 1.525(5)
C2 C3 1.545(7)
C3 O5 1.444(6)
C3 C4 1.551(6)
C3 H3 0.9800
C4 C29 1.510(7)
C4 C28 1.515(6)
C4 C5 1.565(6)
C5 C6 1.538(6)
C5 C10 1.574(5)
C5 H5 0.9800
C6 O6 1.424(6)
C6 C7 1.502(7)
C6 H6 0.9800
C7 O7 1.203(6)
C7 O8 1.323(7)
C8 C14 1.354(5)
C8 C30 1.494(5)
C8 C9 1.535(5)
C9 C11 1.546(5)
C9 C10 1.551(5)
C9 H9 0.9800
C10 C19 1.528(5)
C11 C12 1.510(6)
C11 H11A 0.9700
C11 H11B 0.9700
C12 C13 1.534(5)
C12 H12A 0.9700
C12 H12B 0.9700
C13 C14 1.525(5)
C13 C17 1.528(6)
C13 C18 1.537(5)
C14 C15 1.544(4)
C15 O12' 1.449(4)
C15 C15' 1.518(5)
C15 C16 1.566(5)
C16 O9 1.211(5)
C16 O10 1.320(5)
C17 O10 1.461(5)
C17 C20 1.510(7)
C17 H17 0.9800
C18 H18A 0.9600
C18 H18B 0.9600
C18 H18C 0.9600
C19 H19A 0.9600
C19 H19B 0.9600
C19 H19C 0.9600
C20 C22 1.325(8)
C20 C21 1.401(8)
C21 O11 1.331(8)
C21 H21 0.9300
C22 C23 1.357(8)
C22 H22 0.9300
C23 O11 1.334(8)
C23 H23 0.9300
C28 H28A 0.9600
C28 H28B 0.9600
C28 H28C 0.9600
C29 H29A 0.9700
C29 H29B 0.9700
C30 O12 1.194(5)
C31 O8 1.460(9)
C31 H31A 0.9600
C31 H31B 0.9600
C31 H31C 0.9600
C36 O4 1.218(8)
C36 O5 1.344(6)
C36 C37A 1.509(2)
C36 C37B 1.511(2)
C37A C38A 1.501(6)
C37A C39A 1.506(6)
C37A H37A 0.9800
C38A H38A 0.9600
C38A H38B 0.9600
C38A H38C 0.9600
C39A H39A 0.9600
C39A H39B 0.9600
C39A H39C 0.9600
C37B C38B 1.509(6)
C37B C39B 1.510(6)
C37B H37B 0.9800
C38B H38D 0.9600
C38B H38E 0.9600
C38B H38F 0.9600
C39B H39D 0.9600
C39B H39E 0.9600
C39B H39F 0.9600
C32 O2 1.192(8)
C32 O1 1.313(7)
C32 C33A 1.5099(16)
C33A C35A 1.499(6)
C33A C34A 1.506(5)
C33A H33A 0.9800
C34A H34A 0.9600
C34A H34B 0.9600
C34A H34C 0.9600
C35A H35A 0.9600
C35A H35B 0.9600
C35A H35C 0.9600
C34B H34D 0.9600
C34B H34E 0.9600
C34B H34F 0.9600
C35B H35D 0.9600
C35B H35E 0.9600
C35B H35F 0.9600
C1' O1' 1.423(5)
C1' C29' 1.534(6)
C1' C10' 1.559(6)
C1' C2' 1.561(6)
C2' O3' 1.423(5)
C2' C30' 1.496(5)
C2' C3' 1.562(5)
C3' O5' 1.438(5)
C3' C4' 1.541(5)
C3' H3' 0.9799
C4' C29' 1.521(6)
C4' C28' 1.534(6)
C4' C5' 1.573(6)
C5' C6' 1.534(5)
C5' C10' 1.581(5)
C5' H5' 0.9800
C6' O6' 1.427(5)
C6' C7' 1.525(6)
C6' H6' 0.9800
C7' O7' 1.199(6)
C7' O8' 1.333(6)
C8' C30' 1.348(5)
C8' C14' 1.450(5)
C8' C9' 1.493(5)
C9' C11' 1.537(5)
C9' C10' 1.538(5)
C9' H9' 0.9800
C10' C19' 1.534(5)
C11' C12' 1.524(6)
C11' H11C 0.9700
C11' H11D 0.9700
C12' C13' 1.559(6)
C12' H12C 0.9700
C12' H12D 0.9700
C13' C14' 1.514(5)
C13' C17' 1.522(6)
C13' C18' 1.539(6)
C14' C15' 1.351(5)
C15' C16' 1.449(5)
C16' O9' 1.214(5)
C16' O10' 1.344(5)
C17' O10' 1.462(5)
C17' C20' 1.514(7)
C17' H17' 0.9800
C18' H18D 0.9600
C18' H18E 0.9600
C18' H18F 0.9600
C19' H19D 0.9600
C19' H19E 0.9600
C19' H19F 0.9600
C20' C22' 1.336(8)
C20' C21' 1.379(8)
C21' O11' 1.304(8)
C21' H21' 0.9300
C22' C23' 1.345(9)
C22' H22' 0.9300
C23' O11' 1.447(9)
C23' H23' 0.9300
C28' H28D 0.9600
C28' H28E 0.9600
C28' H28F 0.9600
C29' H29C 0.9700
C29' H29D 0.9700
C30' O12' 1.357(4)
C31' O8' 1.429(7)
C31' H31D 0.9600
C31' H31E 0.9600
C31' H31F 0.9600
C36' O4' 1.199(6)
C36' O5' 1.345(5)
C36' C37' 1.504(7)
C37' C39' 1.497(7)
C37' C38' 1.504(8)
C37' H37' 0.9800
C38' H38G 0.9600
C38' H38H 0.9600
C38' H38I 0.9600
C39' H39G 0.9600
C39' H39H 0.9600
C39' H39I 0.9600
C32' O2' 1.191(7)
C32' O1' 1.335(6)
C32' C33C 1.509(2)
C32' C33D 1.509(2)
C33D C34D 1.500(6)
C33D C35D 1.501(6)
C33D H33D 0.9800
C34D H34G 0.9600
C34D H34H 0.9600
C34D H34I 0.9600
C35D H35G 0.9600
C35D H35H 0.9600
C35D H35I 0.9600
C33C C35C 1.492(6)
C33C C34C 1.506(5)
C33C H33C 0.9800
C34C H34J 0.9600
C34C H34K 0.9600
C34C H34L 0.9600
C35C H35J 0.9600
C35C H35K 0.9600
C35C H35L 0.9600
O3 H3A 0.8201
O6 H6A 0.8200
O3' H3'A 0.8199
O6' H6'A 0.8200

loop_
_geom_torsion_atom_site_label_1
_geom_torsion_atom_site_label_2
_geom_torsion_atom_site_label_3
_geom_torsion_atom_site_label_4
_geom_torsion
O1 C1 C2 O3 -52.1(4)
C29 C1 C2 O3 76.0(4)
C10 C1 C2 O3 -174.4(3)
O1 C1 C2 C30 66.1(4)
C29 C1 C2 C30 -165.8(3)
C10 C1 C2 C30 -56.3(4)
O1 C1 C2 C3 -165.4(3)
C29 C1 C2 C3 -37.2(4)
C10 C1 C2 C3 72.3(4)
O3 C2 C3 O5 121.6(4)
C30 C2 C3 O5 -1.6(6)
C1 C2 C3 O5 -122.4(4)
O3 C2 C3 C4 -114.4(4)
C30 C2 C3 C4 122.4(4)
C1 C2 C3 C4 1.6(4)
O5 C3 C4 C29 161.7(4)
C2 C3 C4 C29 35.2(4)
O5 C3 C4 C28 -74.0(5)
C2 C3 C4 C28 159.5(4)
O5 C3 C4 C5 54.7(5)
C2 C3 C4 C5 -71.7(4)
C29 C4 C5 C6 92.3(4)
C28 C4 C5 C6 -37.2(6)
C3 C4 C5 C6 -163.2(4)
C29 C4 C5 C10 -34.2(4)
C28 C4 C5 C10 -163.7(4)
C3 C4 C5 C10 70.3(4)
C4 C5 C6 O6 -45.6(5)
C10 C5 C6 O6 74.5(5)
C4 C5 C6 C7 80.5(5)
C10 C5 C6 C7 -159.3(4)
O6 C6 C7 O7 -2.7(7)
C5 C6 C7 O7 -130.7(6)
O6 C6 C7 O8 -178.4(5)
C5 C6 C7 O8 53.6(6)
C14 C8 C9 C11 -24.6(5)
C30 C8 C9 C11 167.8(3)
C14 C8 C9 C10 -157.9(3)
C30 C8 C9 C10 34.5(4)
O1 C1 C10 C19 48.8(4)
C2 C1 C10 C19 167.0(3)
C29 C1 C10 C19 -85.2(4)
O1 C1 C10 C9 -69.4(4)
C2 C1 C10 C9 48.8(4)
C29 C1 C10 C9 156.6(3)
O1 C1 C10 C5 169.0(3)
C2 C1 C10 C5 -72.8(4)
C29 C1 C10 C5 35.0(4)
C8 C9 C10 C19 -158.9(3)
C11 C9 C10 C19 66.7(4)
C8 C9 C10 C1 -38.7(5)
C11 C9 C10 C1 -173.0(3)
C8 C9 C10 C5 76.1(4)
C11 C9 C10 C5 -58.2(4)
C6 C5 C10 C19 -10.1(5)
C4 C5 C10 C19 116.3(4)
C6 C5 C10 C1 -127.3(4)
C4 C5 C10 C1 -0.9(4)
C6 C5 C10 C9 110.5(4)
C4 C5 C10 C9 -123.2(3)
C8 C9 C11 C12 -8.4(4)
C10 C9 C11 C12 128.2(3)
C9 C11 C12 C13 49.9(4)
C11 C12 C13 C14 -60.3(4)
C11 C12 C13 C17 -178.2(3)
C11 C12 C13 C18 60.3(4)
C30 C8 C14 C13 179.6(3)
C9 C8 C14 C13 13.6(5)
C30 C8 C14 C15 11.5(5)
C9 C8 C14 C15 -154.6(3)
C17 C13 C14 C8 144.7(3)
C12 C13 C14 C8 28.4(4)
C18 C13 C14 C8 -93.4(4)
C17 C13 C14 C15 -46.1(4)
C12 C13 C14 C15 -162.3(3)
C18 C13 C14 C15 75.9(4)
C8 C14 C15 O12' 68.2(4)
C13 C14 C15 O12' -100.4(3)
C8 C14 C15 C15' -57.9(5)
C13 C14 C15 C15' 133.5(3)
C8 C14 C15 C16 178.9(3)
C13 C14 C15 C16 10.3(4)
O12' C15 C16 O9 -51.8(4)
C15' C15 C16 O9 66.3(4)
C14 C15 C16 O9 -163.5(3)
O12' C15 C16 O10 127.0(4)
C15' C15 C16 O10 -115.0(4)
C14 C15 C16 O10 15.2(5)
C14 C13 C17 O10 60.5(4)
C12 C13 C17 O10 177.9(3)
C18 C13 C17 O10 -60.4(4)
C14 C13 C17 C20 179.7(4)
C12 C13 C17 C20 -62.8(5)
C18 C13 C17 C20 58.9(5)
O10 C17 C20 C22 39.4(7)
C13 C17 C20 C22 -83.4(7)
O10 C17 C20 C21 -142.6(5)
C13 C17 C20 C21 94.6(6)
C22 C20 C21 O11 -2.1(7)
C17 C20 C21 O11 179.6(5)
C21 C20 C22 C23 1.1(7)
C17 C20 C22 C23 179.4(5)
C20 C22 C23 O11 0.3(8)
C28 C4 C29 C1 -177.0(4)
C3 C4 C29 C1 -56.4(4)
C5 C4 C29 C1 53.8(4)
O1 C1 C29 C4 176.0(4)
C2 C1 C29 C4 59.3(4)
C10 C1 C29 C4 -55.4(4)
C14 C8 C30 O12 -37.9(6)
C9 C8 C30 O12 129.6(4)
C14 C8 C30 C2 148.2(4)
C9 C8 C30 C2 -44.3(4)
O3 C2 C30 O12 2.9(6)
C1 C2 C30 O12 -117.6(4)
C3 C2 C30 O12 126.2(5)
O3 C2 C30 C8 177.3(3)
C1 C2 C30 C8 56.8(5)
C3 C2 C30 C8 -59.5(5)
O4 C36 C37A C38A -143.4(10)
O5 C36 C37A C38A 35.5(11)
C37B C36 C37A C38A -1(4)
O4 C36 C37A C39A -16.8(12)
O5 C36 C37A C39A 162.0(8)
C37B C36 C37A C39A 125(4)
O4 C36 C37B C38B -104.9(13)
O5 C36 C37B C38B 66.4(12)
C37A C36 C37B C38B -147(5)
O4 C36 C37B C39B 20.9(16)
O5 C36 C37B C39B -167.8(10)
C37A C36 C37B C39B -22(4)
O2 C32 C33A C35A 111.6(11)
O1 C32 C33A C35A -67.1(10)
O2 C32 C33A C34A -14.8(11)
O1 C32 C33A C34A 166.6(7)
O1' C1' C2' O3' -45.0(4)
C29' C1' C2' O3' 87.0(4)
C10' C1' C2' O3' -164.6(3)
O1' C1' C2' C30' 77.1(4)
C29' C1' C2' C30' -150.9(3)
C10' C1' C2' C30' -42.4(4)
O1' C1' C2' C3' -158.9(3)
C29' C1' C2' C3' -26.9(4)
C10' C1' C2' C3' 81.6(4)
O3' C2' C3' O5' 111.8(4)
C30' C2' C3' O5' -11.6(5)
C1' C2' C3' O5' -133.8(3)
O3' C2' C3' C4' -125.8(3)
C30' C2' C3' C4' 110.8(4)
C1' C2' C3' C4' -11.4(4)
O5' C3' C4' C29' 172.5(3)
C2' C3' C4' C29' 46.0(4)
O5' C3' C4' C28' -64.8(5)
C2' C3' C4' C28' 168.7(4)
O5' C3' C4' C5' 64.5(4)
C2' C3' C4' C5' -62.0(4)
C29' C4' C5' C6' 101.5(4)
C28' C4' C5' C6' -29.7(5)
C3' C4' C5' C6' -155.3(3)
C29' C4' C5' C10' -23.5(4)
C28' C4' C5' C10' -154.7(4)
C3' C4' C5' C10' 79.7(4)
C4' C5' C6' O6' -46.9(5)
C10' C5' C6' O6' 72.6(4)
C4' C5' C6' C7' 78.3(5)
C10' C5' C6' C7' -162.3(4)
O6' C6' C7' O7' 168.5(5)
C5' C6' C7' O7' 44.7(7)
O6' C6' C7' O8' -16.7(6)
C5' C6' C7' O8' -140.6(4)
C30' C8' C9' C11' 141.9(3)
C14' C8' C9' C11' -42.5(4)
C30' C8' C9' C10' 13.6(5)
C14' C8' C9' C10' -170.8(3)
C8' C9' C10' C19' -162.3(3)
C11' C9' C10' C19' 73.5(4)
C8' C9' C10' C1' -43.0(4)
C11' C9' C10' C1' -167.1(3)
C8' C9' C10' C5' 68.6(4)
C11' C9' C10' C5' -55.5(4)
O1' C1' C10' C19' 56.7(4)
C29' C1' C10' C19' -76.1(4)
C2' C1' C10' C19' 174.7(3)
O1' C1' C10' C9' -60.7(4)
C29' C1' C10' C9' 166.5(3)
C2' C1' C10' C9' 57.3(4)
O1' C1' C10' C5' 178.2(3)
C29' C1' C10' C5' 45.4(4)
C2' C1' C10' C5' -63.7(4)
C6' C5' C10' C19' -21.4(5)
C4' C5' C10' C19' 104.4(4)
C6' C5' C10' C9' 103.1(4)
C4' C5' C10' C9' -131.0(3)
C6' C5' C10' C1' -138.8(3)
C4' C5' C10' C1' -12.9(3)
C8' C9' C11' C12' 62.4(4)
C10' C9' C11' C12' -169.4(3)
C9' C11' C12' C13' -35.4(5)
C11' C12' C13' C14' -12.9(5)
C11' C12' C13' C17' -131.9(4)
C11' C12' C13' C18' 106.3(4)
C30' C8' C14' C15' -3.8(5)
C9' C8' C14' C15' -179.5(3)
C30' C8' C14' C13' 169.6(3)
C9' C8' C14' C13' -6.2(5)
C17' C13' C14' C15' -33.0(5)
C18' C13' C14' C15' 87.1(4)
C12' C13' C14' C15' -151.6(4)
C17' C13' C14' C8' 153.6(3)
C18' C13' C14' C8' -86.3(4)
C12' C13' C14' C8' 35.0(5)
C8' C14' C15' C16' -175.9(3)
C13' C14' C15' C16' 10.8(5)
C8' C14' C15' C15 -2.2(5)
C13' C14' C15' C15 -175.5(3)
O12' C15 C15' C14' 7.5(5)
C14 C15 C15' C14' 129.3(3)
C16 C15 C15' C14' -103.5(4)
O12' C15 C15' C16' -178.6(3)
C14 C15 C15' C16' -56.7(4)
C16 C15 C15' C16' 70.5(4)
C14' C15' C16' O9' 175.8(4)
C15 C15' C16' O9' 1.8(6)
C14' C15' C16' O10' -4.6(5)
C15 C15' C16' O10' -178.6(3)
C14' C13' C17' O10' 49.6(4)
C18' C13' C17' O10' -67.5(4)
C12' C13' C17' O10' 171.3(3)
C14' C13' C17' C20' 170.4(4)
C18' C13' C17' C20' 53.3(5)
C12' C13' C17' C20' -67.8(5)
O10' C17' C20' C22' -143.6(6)
C13' C17' C20' C22' 92.2(7)
O10' C17' C20' C21' 37.7(7)
C13' C17' C20' C21' -86.5(7)
C22' C20' C21' O11' -0.6(8)
C17' C20' C21' O11' 178.3(5)
C21' C20' C22' C23' -1.2(8)
C17' C20' C22' C23' 179.9(6)
C20' C22' C23' O11' 2.3(8)
C28' C4' C29' C1' -178.9(4)
C3' C4' C29' C1' -60.8(4)
C5' C4' C29' C1' 49.8(4)
O1' C1' C29' C4' 176.6(4)
C10' C1' C29' C4' -59.4(4)
C2' C1' C29' C4' 55.1(4)
C14' C8' C30' O12' 4.1(5)
C9' C8' C30' O12' 179.7(3)
C14' C8' C30' C2' -173.7(3)
C9' C8' C30' C2' 1.9(5)
O3' C2' C30' C8' 135.4(4)
C1' C2' C30' C8' 13.4(5)
C3' C2' C30' C8' -101.8(4)
O3' C2' C30' O12' -42.7(4)
C1' C2' C30' O12' -164.6(3)
C3' C2' C30' O12' 80.1(4)
O4' C36' C37' C39' 27.1(7)
O5' C36' C37' C39' -155.0(5)
O4' C36' C37' C38' -99.1(6)
O5' C36' C37' C38' 78.9(5)
O2' C32' C33D C34D 21.9(16)
O1' C32' C33D C34D -160.5(11)
C33C C32' C33D C34D -69(5)
O2' C32' C33D C35D 152.4(11)
O1' C32' C33D C35D -30.0(13)
C33C C32' C33D C35D 62(5)
O2' C32' C33C C35C 106.5(11)
O1' C32' C33C C35C -66.4(10)
C33D C32' C33C C35C -158(5)
O2' C32' C33C C34C -22.8(13)
O1' C32' C33C C34C 164.3(8)
C33D C32' C33C C34C 73(5)
O2 C32 O1 C1 1.4(11)
C33A C32 O1 C1 -179.9(5)
C2 C1 O1 C32 137.4(5)
C29 C1 O1 C32 22.9(8)
C10 C1 O1 C32 -101.7(6)
O4 C36 O5 C3 8.7(9)
C37A C36 O5 C3 -170.1(6)
C37B C36 O5 C3 -163.2(6)
C2 C3 O5 C36 -133.4(5)
C4 C3 O5 C36 106.0(5)
O7 C7 O8 C31 -2.9(10)
C6 C7 O8 C31 172.9(7)
O9 C16 O10 C17 177.9(4)
C15 C16 O10 C17 -0.8(6)
C20 C17 O10 C16 -163.4(4)
C13 C17 O10 C16 -37.9(5)
C20 C21 O11 C23 2.3(7)
C22 C23 O11 C21 -1.6(7)
O2' C32' O1' C1' 9.6(10)
C33C C32' O1' C1' -177.5(6)
C33D C32' O1' C1' -168.1(7)
C29' C1' O1' C32' 1.0(7)
C10' C1' O1' C32' -119.5(5)
C2' C1' O1' C32' 120.6(5)
O4' C36' O5' C3' 17.7(6)
C37' C36' O5' C3' -160.4(3)
C4' C3' O5' C36' 147.1(3)
C2' C3' O5' C36' -94.2(4)
O7' C7' O8' C31' -1.8(9)
C6' C7' O8' C31' -176.5(6)
C8' C30' O12' C15 1.9(5)
C2' C30' O12' C15 180.0(3)
C15' C15 O12' C30' -7.3(4)
C14 C15 O12' C30' -136.7(3)
C16 C15 O12' C30' 105.1(3)
O9' C16' O10' C17' -156.3(4)
C15' C16' O10' C17' 24.1(5)
C20' C17' O10' C16' -174.2(4)
C13' C17' O10' C16' -48.2(5)
C20' C21' O11' C23' 2.0(7)
C22' C23' O11' C21' -2.6(8)
